data_4516626
loop_
_publ_author_name
'Martir, Diego Rota'
'Momblona, Cristina'
'Perteg\'as, Antonio'
'Cordes, David B.'
'Slawin, Alexandra M. Z.'
'Bolink, Henk J.'
'Zysman-Colman, Eli'

_publ_section_title
;
 Chiral Iridium(III) Complexes in Light-Emitting Electrochemical Cells:
 Exploring the Impact of Stereochemistry on the Photophysical Properties
 and Device Performances.
;
_journal_issue 49
_journal_name_full 'ACS applied materials &amp; interfaces'
_journal_page_first 33907
_journal_page_last 33915
_journal_paper_doi 10.1021/acsami.6b14050
_journal_volume 8
_journal_year 2016
_chemical_absolute_configuration ad
_chemical_formula_moiety 'C40 H40 Ir N4, F6 P, C H2 Cl2'
_chemical_formula_sum 'C41 H42 Cl2 F6 Ir N4 P'
_chemical_formula_weight 998.90
_space_group_crystal_system orthorhombic
_space_group_IT_number 19
_space_group_name_Hall 'P 2ac 2ab'
_space_group_name_H-M_alt 'P 21 21 21'
_atom_sites_solution_hydrogens geom
_atom_sites_solution_primary direct
_atom_sites_solution_secondary difmap
_audit_creation_date 2016-05-05
_audit_creation_method 'by CrystalStructure 4.1'
_cell_angle_alpha 90.0000
_cell_angle_beta 90.0000
_cell_angle_gamma 90.0000
_cell_formula_units_Z 4
_cell_length_a 13.3121(15)
_cell_length_b 13.7139(18)
_cell_length_c 21.786(3)
_cell_measurement_reflns_used 12999
_cell_measurement_temperature 173
_cell_measurement_theta_max 25.40
_cell_measurement_theta_min 1.80
_cell_volume 3977.3(9)
_computing_cell_refinement 'CrystalClear-SM Expert 2.1 b45'
_computing_data_collection 'CrystalClear-SM Expert 2.1 b45 (Rigaku, 2015)'
_computing_data_reduction 'CrystalClear-SM Expert 2.1 b45'
_computing_molecular_graphics 'CrystalStructure 4.1'
_computing_publication_material 'CrystalStructure 4.1 (Rigaku, 2014)'
_computing_structure_refinement 'SHELXL2013 (Sheldrick, 2008)'
_computing_structure_solution 'DIRDIF99-PATTY (Gould, et al., 1999)'
_diffrn_ambient_temperature 173
_diffrn_detector_area_resol_mean 5.814
_diffrn_measured_fraction_theta_full 0.997
_diffrn_measured_fraction_theta_max 0.996
_diffrn_measurement_device_type 'Rigaku XtaLAB P200'
_diffrn_measurement_method \w
_diffrn_radiation_type 'Mo K\a'
_diffrn_radiation_wavelength 0.71075
_diffrn_reflns_av_R_equivalents 0.0746
_diffrn_reflns_Laue_measured_fraction_full 0.997
_diffrn_reflns_Laue_measured_fraction_max 0.996
_diffrn_reflns_limit_h_max 16
_diffrn_reflns_limit_h_min -16
_diffrn_reflns_limit_k_max 16
_diffrn_reflns_limit_k_min -16
_diffrn_reflns_limit_l_max 26
_diffrn_reflns_limit_l_min -26
_diffrn_reflns_number 47818
_diffrn_reflns_point_group_measured_fraction_full 0.997
_diffrn_reflns_point_group_measured_fraction_max 0.995
_diffrn_reflns_theta_full 25.242
_diffrn_reflns_theta_max 25.387
_diffrn_reflns_theta_min 1.793
_diffrn_standards_number 0
_exptl_absorpt_coefficient_mu 3.605
_exptl_absorpt_correction_T_max 0.866
_exptl_absorpt_correction_T_min 0.674
_exptl_absorpt_correction_type multi-scan
_exptl_absorpt_process_details 'REQAB (Rigaku, 1998)'
_exptl_crystal_colour yellow
_exptl_crystal_density_diffrn 1.668
_exptl_crystal_density_method 'not measured'
_exptl_crystal_description prism
_exptl_crystal_F_000 1984.00
_exptl_crystal_size_max 0.150
_exptl_crystal_size_mid 0.120
_exptl_crystal_size_min 0.040
_refine_diff_density_max 1.30
_refine_diff_density_min -0.58
_refine_ls_abs_structure_details
;
 Flack x determined using 2812 quotients [(I+)-(I-)]/[(I+)+(I-)]
 (Parsons, Flack and Wagner, Acta Cryst. B69 (2013) 249-259).
;
_refine_ls_abs_structure_Flack 0.006(4)
_refine_ls_extinction_method none
_refine_ls_goodness_of_fit_ref 1.006
_refine_ls_hydrogen_treatment constr
_refine_ls_number_parameters 502
_refine_ls_number_reflns 7261
_refine_ls_number_restraints 0
_refine_ls_R_factor_all 0.0315
_refine_ls_R_factor_gt 0.0287
_refine_ls_shift/su_max 0.002
_refine_ls_structure_factor_coef Fsqd
_refine_ls_weighting_details 'w = 1/[\s^2^(Fo^2^)+(0.0327P)^2^] where P=(Fo^2^+2Fc^2^)/3'
_refine_ls_weighting_scheme calc
_refine_ls_wR_factor_gt 0.0672
_refine_ls_wR_factor_ref 0.0679
_reflns_number_gt 6774
_reflns_number_total 7261
_reflns_threshold_expression F^2^>2.0\s(F^2^)
_cod_data_source_file am6b14050_si_002.cif
_cod_data_source_block 1c
_cod_database_code 4516626

loop_
_space_group_symop_id
_space_group_symop_operation_xyz
1 +X,+Y,+Z
2 1/2+X,1/2-Y,-Z
3 -X,1/2+Y,1/2-Z
4 1/2-X,-Y,1/2+Z

loop_
_atom_site_label
_atom_site_type_symbol
_atom_site_fract_x
_atom_site_fract_y
_atom_site_fract_z
_atom_site_U_iso_or_equiv
_atom_site_adp_type
_atom_site_occupancy
_atom_site_site_symmetry_order
_atom_site_calc_flag
_atom_site_refinement_flags_posn
_atom_site_refinement_flags_adp
Ir1 Ir 0.95039(2) 0.60534(2) 0.42591(2) 0.02900(8) Uani 1 1 d . .
Cl51 Cl 0.6363(4) 0.5444(4) 0.2893(2) 0.160(2) Uani 1 1 d . .
Cl52 Cl 0.5680(3) 0.4416(2) 0.18147(14) 0.0940(10) Uani 1 1 d . .
P1 P 0.34175(17) 0.36661(16) 0.36651(11) 0.0495(6) Uani 1 1 d . .
F1 F 0.2266(4) 0.3454(4) 0.3580(3) 0.084(2) Uani 1 1 d . .
F2 F 0.3119(4) 0.4645(4) 0.4018(3) 0.0780(18) Uani 1 1 d . .
F3 F 0.3429(5) 0.3102(5) 0.4304(3) 0.0954(19) Uani 1 1 d . .
F4 F 0.3692(5) 0.2677(4) 0.3335(3) 0.0861(19) Uani 1 1 d . .
F5 F 0.4557(4) 0.3936(5) 0.3746(3) 0.0899(18) Uani 1 1 d . .
F6 F 0.3418(5) 0.4247(4) 0.3039(3) 0.0832(17) Uani 1 1 d . .
N1 N 0.9502(5) 0.7065(4) 0.4953(2) 0.0297(12) Uani 1 1 d . .
N13 N 0.9630(5) 0.5155(4) 0.3510(2) 0.0313(13) Uani 1 1 d . .
N25 N 0.8306(4) 0.5326(4) 0.4736(3) 0.0280(13) Uani 1 1 d . .
N32 N 1.0236(4) 0.4966(4) 0.4789(3) 0.0292(13) Uani 1 1 d . .
C2 C 0.8922(5) 0.7887(5) 0.4841(3) 0.0316(16) Uani 1 1 d . .
C3 C 0.8909(6) 0.8624(6) 0.5272(4) 0.0428(19) Uani 1 1 d . .
H3 H 0.8510 0.9187 0.5202 0.051 Uiso 1 1 calc R U
C4 C 0.9468(6) 0.8552(5) 0.5801(4) 0.0443(17) Uani 1 1 d . .
H4 H 0.9457 0.9058 0.6099 0.053 Uiso 1 1 calc R U
C5 C 1.0047(6) 0.7727(6) 0.5892(4) 0.046(2) Uani 1 1 d . .
H5 H 1.0451 0.7665 0.6250 0.055 Uiso 1 1 calc R U
C6 C 1.0033(6) 0.7005(6) 0.5463(4) 0.0395(18) Uani 1 1 d . .
H6 H 1.0422 0.6435 0.5533 0.047 Uiso 1 1 calc R U
C7 C 0.8428(5) 0.7883(5) 0.4242(4) 0.0337(15) Uani 1 1 d . .
C8 C 0.8650(5) 0.7088(5) 0.3861(3) 0.0330(16) Uani 1 1 d . .
C9 C 0.8223(6) 0.7078(6) 0.3272(4) 0.0378(18) Uani 1 1 d . .
H9 H 0.8373 0.6559 0.2998 0.045 Uiso 1 1 calc R U
C10 C 0.7587(6) 0.7818(6) 0.3089(4) 0.046(2) Uani 1 1 d . .
H10 H 0.7294 0.7795 0.2692 0.056 Uiso 1 1 calc R U
C11 C 0.7367(6) 0.8591(6) 0.3472(4) 0.048(2) Uani 1 1 d . .
H11 H 0.6923 0.9091 0.3340 0.057 Uiso 1 1 calc R U
C12 C 0.7798(6) 0.8632(5) 0.4046(4) 0.0409(19) Uani 1 1 d . .
H12 H 0.7665 0.9171 0.4308 0.049 Uiso 1 1 calc R U
C14 C 1.0471(6) 0.5281(5) 0.3161(3) 0.0349(15) Uani 1 1 d . .
C15 C 1.0666(6) 0.4651(6) 0.2684(4) 0.0420(19) Uani 1 1 d . .
H15 H 1.1264 0.4727 0.2452 0.050 Uiso 1 1 calc R U
C16 C 1.0006(7) 0.3912(7) 0.2538(4) 0.049(2) Uani 1 1 d . .
H16 H 1.0143 0.3482 0.2207 0.059 Uiso 1 1 calc R U
C17 C 0.9145(7) 0.3811(6) 0.2882(4) 0.050(2) Uani 1 1 d . .
H17 H 0.8668 0.3319 0.2786 0.060 Uiso 1 1 calc R U
C18 C 0.8986(6) 0.4436(6) 0.3368(4) 0.044(2) Uani 1 1 d . .
H18 H 0.8399 0.4355 0.3611 0.053 Uiso 1 1 calc R U
C19 C 1.1086(5) 0.6117(6) 0.3349(3) 0.0319(15) Uani 1 1 d . .
C20 C 1.0734(5) 0.6629(5) 0.3866(3) 0.0332(17) Uani 1 1 d . .
C21 C 1.1275(6) 0.7447(6) 0.4054(4) 0.0392(18) Uani 1 1 d . .
H21 H 1.1037 0.7826 0.4389 0.047 Uiso 1 1 calc R U
C22 C 1.2165(6) 0.7718(6) 0.3755(4) 0.047(2) Uani 1 1 d . .
H22 H 1.2542 0.8257 0.3902 0.056 Uiso 1 1 calc R U
C23 C 1.2493(6) 0.7213(7) 0.3256(4) 0.047(2) Uani 1 1 d . .
H23 H 1.3078 0.7423 0.3044 0.056 Uiso 1 1 calc R U
C24 C 1.1979(5) 0.6395(6) 0.3056(4) 0.0418(19) Uani 1 1 d . .
H24 H 1.2230 0.6024 0.2721 0.050 Uiso 1 1 calc R U
C26 C 0.8574(5) 0.4704(5) 0.5186(3) 0.0272(15) Uani 1 1 d . .
C27 C 0.7880(5) 0.4315(5) 0.5586(3) 0.0323(16) Uani 1 1 d . .
H27 H 0.8095 0.3873 0.5895 0.039 Uiso 1 1 calc R U
C28 C 0.6860(5) 0.4565(5) 0.5542(3) 0.0330(16) Uani 1 1 d . .
C29 C 0.6599(5) 0.5172(5) 0.5060(3) 0.0359(17) Uani 1 1 d . .
H29 H 0.5914 0.5339 0.4998 0.043 Uiso 1 1 calc R U
C30 C 0.7325(5) 0.5542(5) 0.4667(3) 0.0329(16) Uani 1 1 d . .
H30 H 0.7125 0.5958 0.4340 0.039 Uiso 1 1 calc R U
C31 C 0.9663(5) 0.4486(5) 0.5209(3) 0.0307(16) Uani 1 1 d . .
C33 C 1.1217(5) 0.4766(5) 0.4757(4) 0.0328(16) Uani 1 1 d . .
H33 H 1.1604 0.5058 0.4440 0.039 Uiso 1 1 calc R U
C34 C 1.1686(5) 0.4156(5) 0.5163(3) 0.0360(17) Uani 1 1 d . .
H34 H 1.2385 0.4034 0.5121 0.043 Uiso 1 1 calc R U
C35 C 1.1154(5) 0.3713(5) 0.5637(3) 0.0337(17) Uani 1 1 d . .
C36 C 1.0116(5) 0.3871(6) 0.5637(3) 0.0323(16) Uani 1 1 d . .
H36 H 0.9711 0.3552 0.5935 0.039 Uiso 1 1 calc R U
C37 C 1.1666(5) 0.3064(6) 0.6113(4) 0.0408(19) Uani 1 1 d . .
C38 C 1.1141(6) 0.3109(7) 0.6717(4) 0.055(2) Uani 1 1 d . .
H38A H 1.1552 0.2788 0.7030 0.066 Uiso 1 1 calc R U
H38B H 1.0491 0.2778 0.6686 0.066 Uiso 1 1 calc R U
H38C H 1.1034 0.3793 0.6832 0.066 Uiso 1 1 calc R U
C39 C 1.1678(7) 0.2029(6) 0.5877(4) 0.060(2) Uani 1 1 d . .
H39A H 1.0987 0.1807 0.5811 0.072 Uiso 1 1 calc R U
H39B H 1.2006 0.1606 0.6179 0.072 Uiso 1 1 calc R U
H39C H 1.2049 0.2004 0.5489 0.072 Uiso 1 1 calc R U
C40 C 1.2759(6) 0.3409(8) 0.6213(5) 0.070(3) Uani 1 1 d . .
H40A H 1.3071 0.3019 0.6538 0.083 Uiso 1 1 calc R U
H40B H 1.2759 0.4098 0.6333 0.083 Uiso 1 1 calc R U
H40C H 1.3140 0.3330 0.5832 0.083 Uiso 1 1 calc R U
C41 C 0.6074(5) 0.4153(6) 0.5984(3) 0.0406(19) Uani 1 1 d . .
C42 C 0.5144(6) 0.4821(7) 0.6019(4) 0.051(2) Uani 1 1 d . .
H42A H 0.4806 0.4832 0.5619 0.062 Uiso 1 1 calc R U
H42B H 0.5355 0.5484 0.6128 0.062 Uiso 1 1 calc R U
H42C H 0.4681 0.4573 0.6331 0.062 Uiso 1 1 calc R U
C43 C 0.6523(6) 0.4069(8) 0.6635(4) 0.058(2) Uani 1 1 d . .
H43A H 0.6719 0.4718 0.6781 0.070 Uiso 1 1 calc R U
H43B H 0.7115 0.3644 0.6624 0.070 Uiso 1 1 calc R U
H43C H 0.6021 0.3791 0.6914 0.070 Uiso 1 1 calc R U
C44 C 0.5744(6) 0.3150(6) 0.5753(5) 0.058(2) Uani 1 1 d . .
H44A H 0.6332 0.2723 0.5719 0.069 Uiso 1 1 calc R U
H44B H 0.5427 0.3218 0.5349 0.069 Uiso 1 1 calc R U
H44C H 0.5263 0.2866 0.6042 0.069 Uiso 1 1 calc R U
C51 C 0.5643(14) 0.4750(17) 0.2543(7) 0.168(9) Uani 1 1 d . .
H51A H 0.4965 0.5029 0.2603 0.202 Uiso 1 1 calc R U
H51B H 0.5653 0.4133 0.2779 0.202 Uiso 1 1 calc R U

loop_
_atom_site_aniso_label
_atom_site_aniso_U_11
_atom_site_aniso_U_22
_atom_site_aniso_U_33
_atom_site_aniso_U_23
_atom_site_aniso_U_13
_atom_site_aniso_U_12
Ir1 0.02164(13) 0.03094(13) 0.03442(13) 0.00202(12) 0.00238(12) 0.00118(12)
Cl51 0.135(4) 0.219(5) 0.125(3) -0.060(3) 0.026(3) -0.102(4)
Cl52 0.107(3) 0.099(2) 0.0760(19) -0.0143(16) 0.0020(18) 0.003(2)
P1 0.0352(11) 0.0469(13) 0.0663(15) -0.0066(10) -0.0028(11) 0.0005(10)
F1 0.037(3) 0.083(4) 0.131(6) -0.009(4) -0.014(3) -0.003(3)
F2 0.053(3) 0.067(4) 0.113(5) -0.026(3) 0.023(3) -0.005(3)
F3 0.104(5) 0.099(4) 0.083(4) 0.001(4) -0.006(4) 0.017(4)
F4 0.080(4) 0.069(4) 0.109(5) -0.031(4) -0.018(4) 0.022(3)
F5 0.043(3) 0.116(5) 0.111(5) -0.023(4) -0.009(3) 0.010(4)
F6 0.083(4) 0.086(4) 0.080(4) 0.009(3) 0.004(3) -0.001(4)
N1 0.026(3) 0.030(3) 0.033(3) -0.002(2) 0.004(3) 0.002(3)
N13 0.031(3) 0.031(3) 0.032(3) -0.004(2) 0.000(3) 0.002(3)
N25 0.013(3) 0.034(3) 0.037(3) 0.003(3) 0.005(2) 0.000(2)
N32 0.016(3) 0.031(3) 0.041(3) -0.001(3) 0.000(2) -0.001(2)
C2 0.024(4) 0.033(4) 0.038(4) 0.000(3) 0.006(3) 0.001(3)
C3 0.039(5) 0.038(4) 0.052(5) 0.001(4) 0.006(4) 0.007(3)
C4 0.045(4) 0.044(4) 0.044(4) -0.011(3) 0.009(5) 0.002(4)
C5 0.047(5) 0.050(5) 0.042(5) 0.000(4) -0.008(4) -0.003(4)
C6 0.035(4) 0.042(4) 0.042(4) 0.000(4) 0.001(3) 0.002(4)
C7 0.020(3) 0.037(4) 0.044(4) 0.011(4) 0.005(3) 0.004(3)
C8 0.027(4) 0.031(4) 0.041(4) 0.013(3) 0.009(3) 0.006(3)
C9 0.033(4) 0.042(4) 0.039(4) 0.009(3) 0.000(3) 0.001(3)
C10 0.037(5) 0.050(5) 0.052(5) 0.014(4) -0.009(4) -0.003(4)
C11 0.027(4) 0.050(5) 0.065(6) 0.015(4) -0.010(4) 0.002(4)
C12 0.030(4) 0.035(4) 0.058(5) 0.004(3) 0.007(4) 0.004(3)
C14 0.033(4) 0.040(4) 0.032(4) 0.007(3) 0.003(4) 0.009(4)
C15 0.034(5) 0.048(4) 0.044(4) -0.002(4) 0.003(4) 0.008(4)
C16 0.061(5) 0.045(5) 0.043(4) -0.007(5) 0.005(4) 0.008(5)
C17 0.059(5) 0.037(5) 0.053(5) -0.006(4) -0.003(4) -0.010(4)
C18 0.044(5) 0.036(4) 0.053(5) 0.000(4) 0.004(4) -0.005(4)
C19 0.023(3) 0.038(4) 0.035(4) 0.005(4) 0.002(3) 0.002(3)
C20 0.025(4) 0.039(4) 0.036(4) 0.013(3) -0.001(3) -0.001(3)
C21 0.029(4) 0.040(4) 0.048(5) 0.001(3) -0.001(3) 0.000(3)
C22 0.040(5) 0.053(5) 0.048(5) 0.010(4) -0.005(4) -0.016(4)
C23 0.027(4) 0.065(6) 0.049(5) 0.008(4) 0.008(4) -0.007(4)
C24 0.027(4) 0.059(5) 0.040(4) 0.000(4) 0.012(3) 0.000(4)
C26 0.021(4) 0.027(3) 0.033(4) 0.000(3) -0.002(3) -0.001(3)
C27 0.027(4) 0.034(4) 0.035(4) 0.005(3) 0.002(3) -0.003(3)
C28 0.025(4) 0.034(4) 0.040(4) 0.002(3) 0.002(3) -0.003(3)
C29 0.017(3) 0.043(4) 0.047(4) 0.003(3) 0.001(3) 0.008(3)
C30 0.022(4) 0.039(4) 0.038(4) 0.003(3) -0.004(3) 0.007(3)
C31 0.024(4) 0.029(4) 0.039(4) -0.002(3) 0.000(3) -0.007(3)
C33 0.017(3) 0.036(4) 0.046(4) 0.001(3) 0.003(3) -0.003(3)
C34 0.019(4) 0.038(4) 0.051(4) 0.005(3) -0.003(3) -0.002(3)
C35 0.025(4) 0.034(4) 0.042(5) 0.002(3) -0.008(3) 0.003(3)
C36 0.021(3) 0.032(4) 0.044(4) 0.009(4) -0.001(3) 0.002(3)
C37 0.019(4) 0.048(5) 0.056(5) 0.010(4) -0.011(3) 0.003(3)
C38 0.044(5) 0.075(6) 0.046(5) 0.015(5) -0.017(4) 0.009(5)
C39 0.061(6) 0.052(5) 0.066(6) 0.008(4) -0.009(5) 0.016(5)
C40 0.032(5) 0.093(8) 0.084(7) 0.040(6) -0.018(5) -0.008(5)
C41 0.029(4) 0.053(5) 0.039(4) 0.009(4) 0.004(3) -0.001(4)
C42 0.024(4) 0.063(6) 0.068(6) 0.018(5) 0.016(4) 0.006(4)
C43 0.036(4) 0.092(7) 0.047(5) 0.015(5) 0.014(4) 0.011(5)
C44 0.052(5) 0.051(5) 0.070(6) 0.005(5) 0.018(5) -0.016(4)
C51 0.152(16) 0.27(2) 0.080(10) -0.048(12) -0.010(11) -0.075(18)

loop_
_atom_type_symbol
_atom_type_description
_atom_type_scat_dispersion_real
_atom_type_scat_dispersion_imag
_atom_type_scat_source
C C 0.0033 0.0016
;
International Tables for Crystallography
(Vol. C, Tables 4.2.6.8 and 6.1.1.4)
;
H H 0.0000 0.0000
;
International Tables for Crystallography
(Vol. C, Table 6.1.1.4)
;
F F 0.0171 0.0103
;
International Tables for Crystallography
(Vol. C, Tables 4.2.6.8 and 6.1.1.4)
;
Ir Ir -1.4442 7.9887
;
International Tables for Crystallography
(Vol. C, Tables 4.2.6.8 and 6.1.1.4)
;
N N 0.0061 0.0033
;
International Tables for Crystallography
(Vol. C, Tables 4.2.6.8 and 6.1.1.4)
;
P P 0.1023 0.0942
;
International Tables for Crystallography
(Vol. C, Tables 4.2.6.8 and 6.1.1.4)
;
Cl Cl 0.1484 0.1585
;
International Tables for Crystallography
(Vol. C, Tables 4.2.6.8 and 6.1.1.4)
;

loop_
_geom_angle_atom_site_label_1
_geom_angle_atom_site_label_2
_geom_angle_atom_site_label_3
_geom_angle
C20 Ir1 C8 90.0(3)
C20 Ir1 N1 92.8(3)
C8 Ir1 N1 80.8(3)
C20 Ir1 N13 80.2(3)
C8 Ir1 N13 97.3(3)
N1 Ir1 N13 172.8(2)
C20 Ir1 N32 97.7(2)
C8 Ir1 N32 171.1(3)
N1 Ir1 N32 94.3(2)
N13 Ir1 N32 88.5(2)
C20 Ir1 N25 173.3(2)
C8 Ir1 N25 96.7(2)
N1 Ir1 N25 87.5(2)
N13 Ir1 N25 99.6(2)
N32 Ir1 N25 75.6(2)
F5 P1 F1 177.0(4)
F5 P1 F4 91.7(4)
F1 P1 F4 90.7(4)
F5 P1 F6 88.7(4)
F1 P1 F6 89.5(4)
F4 P1 F6 92.3(4)
F5 P1 F3 90.4(4)
F1 P1 F3 91.3(4)
F4 P1 F3 88.8(4)
F6 P1 F3 178.6(4)
F5 P1 F2 89.3(3)
F1 P1 F2 88.3(3)
F4 P1 F2 177.9(4)
F6 P1 F2 89.5(3)
F3 P1 F2 89.4(4)
C6 N1 C2 119.7(6)
C6 N1 Ir1 125.3(5)
C2 N1 Ir1 114.9(4)
C18 N13 C14 119.2(6)
C18 N13 Ir1 124.9(5)
C14 N13 Ir1 115.8(5)
C26 N25 C30 118.4(6)
C26 N25 Ir1 116.7(4)
C30 N25 Ir1 124.3(5)
C33 N32 C31 119.0(6)
C33 N32 Ir1 124.3(5)
C31 N32 Ir1 116.6(4)
C3 C2 N1 118.9(7)
C3 C2 C7 127.2(7)
N1 C2 C7 113.9(6)
C4 C3 C2 120.7(7)
C4 C3 H3 119.6
C2 C3 H3 119.6
C3 C4 C5 118.7(7)
C3 C4 H4 120.7
C5 C4 H4 120.7
C6 C5 C4 119.2(8)
C6 C5 H5 120.4
C4 C5 H5 120.4
N1 C6 C5 122.7(7)
N1 C6 H6 118.6
C5 C6 H6 118.6
C12 C7 C8 121.3(7)
C12 C7 C2 122.9(7)
C8 C7 C2 115.8(6)
C7 C8 C9 117.6(6)
C7 C8 Ir1 114.4(5)
C9 C8 Ir1 128.0(6)
C10 C9 C8 120.4(8)
C10 C9 H9 119.8
C8 C9 H9 119.8
C11 C10 C9 121.3(8)
C11 C10 H10 119.3
C9 C10 H10 119.3
C12 C11 C10 119.5(7)
C12 C11 H11 120.2
C10 C11 H11 120.2
C11 C12 C7 119.9(8)
C11 C12 H12 120.0
C7 C12 H12 120.0
N13 C14 C15 119.8(7)
N13 C14 C19 113.6(6)
C15 C14 C19 126.6(7)
C14 C15 C16 121.1(7)
C14 C15 H15 119.5
C16 C15 H15 119.5
C17 C16 C15 118.6(8)
C17 C16 H16 120.7
C15 C16 H16 120.7
C16 C17 C18 118.9(8)
C16 C17 H17 120.6
C18 C17 H17 120.6
N13 C18 C17 122.4(8)
N13 C18 H18 118.8
C17 C18 H18 118.8
C24 C19 C20 120.8(7)
C24 C19 C14 123.9(7)
C20 C19 C14 115.3(6)
C21 C20 C19 117.7(6)
C21 C20 Ir1 127.7(6)
C19 C20 Ir1 114.6(5)
C20 C21 C22 120.8(7)
C20 C21 H21 119.6
C22 C21 H21 119.6
C23 C22 C21 120.5(8)
C23 C22 H22 119.7
C21 C22 H22 119.7
C22 C23 C24 120.4(7)
C22 C23 H23 119.8
C24 C23 H23 119.8
C23 C24 C19 119.7(7)
C23 C24 H24 120.1
C19 C24 H24 120.1
N25 C26 C27 121.9(6)
N25 C26 C31 114.3(6)
C27 C26 C31 123.8(6)
C26 C27 C28 120.7(7)
C26 C27 H27 119.7
C28 C27 H27 119.7
C29 C28 C27 116.2(6)
C29 C28 C41 121.9(6)
C27 C28 C41 121.9(6)
C28 C29 C30 120.9(6)
C28 C29 H29 119.5
C30 C29 H29 119.5
N25 C30 C29 121.7(6)
N25 C30 H30 119.1
C29 C30 H30 119.1
N32 C31 C36 120.0(6)
N32 C31 C26 115.3(6)
C36 C31 C26 124.6(6)
N32 C33 C34 122.5(7)
N32 C33 H33 118.8
C34 C33 H33 118.8
C33 C34 C35 121.0(6)
C33 C34 H34 119.5
C35 C34 H34 119.5
C34 C35 C36 115.8(7)
C34 C35 C37 122.1(6)
C36 C35 C37 122.0(7)
C31 C36 C35 121.3(7)
C31 C36 H36 119.3
C35 C36 H36 119.3
C38 C37 C39 110.2(8)
C38 C37 C35 111.5(6)
C39 C37 C35 108.8(7)
C38 C37 C40 107.7(7)
C39 C37 C40 109.0(8)
C35 C37 C40 109.7(7)
C37 C38 H38A 109.5
C37 C38 H38B 109.5
H38A C38 H38B 109.5
C37 C38 H38C 109.5
H38A C38 H38C 109.5
H38B C38 H38C 109.5
C37 C39 H39A 109.5
C37 C39 H39B 109.5
H39A C39 H39B 109.5
C37 C39 H39C 109.5
H39A C39 H39C 109.5
H39B C39 H39C 109.5
C37 C40 H40A 109.5
C37 C40 H40B 109.5
H40A C40 H40B 109.5
C37 C40 H40C 109.5
H40A C40 H40C 109.5
H40B C40 H40C 109.5
C44 C41 C28 108.7(7)
C44 C41 C42 108.7(7)
C28 C41 C42 111.1(6)
C44 C41 C43 110.3(8)
C28 C41 C43 110.0(6)
C42 C41 C43 108.0(7)
C41 C42 H42A 109.5
C41 C42 H42B 109.5
H42A C42 H42B 109.5
C41 C42 H42C 109.5
H42A C42 H42C 109.5
H42B C42 H42C 109.5
C41 C43 H43A 109.5
C41 C43 H43B 109.5
H43A C43 H43B 109.5
C41 C43 H43C 109.5
H43A C43 H43C 109.5
H43B C43 H43C 109.5
C41 C44 H44A 109.5
C41 C44 H44B 109.5
H44A C44 H44B 109.5
C41 C44 H44C 109.5
H44A C44 H44C 109.5
H44B C44 H44C 109.5
Cl51 C51 Cl52 128.6(12)
Cl51 C51 H51A 105.1
Cl52 C51 H51A 105.1
Cl51 C51 H51B 105.1
Cl52 C51 H51B 105.1
H51A C51 H51B 105.9

loop_
_geom_bond_atom_site_label_1
_geom_bond_atom_site_label_2
_geom_bond_distance
Ir1 C20 2.009(7)
Ir1 C8 2.014(7)
Ir1 N1 2.051(5)
Ir1 N13 2.052(5)
Ir1 N32 2.123(6)
Ir1 N25 2.148(5)
Cl51 C51 1.551(16)
Cl52 C51 1.652(14)
P1 F5 1.571(6)
P1 F1 1.572(6)
P1 F4 1.579(6)
P1 F6 1.580(6)
P1 F3 1.593(7)
P1 F2 1.597(6)
N1 C6 1.320(9)
N1 C2 1.388(9)
N13 C18 1.343(9)
N13 C14 1.364(10)
N25 C26 1.347(9)
N25 C30 1.348(8)
N32 C33 1.336(9)
N32 C31 1.361(9)
C2 C3 1.380(10)
C2 C7 1.460(11)
C3 C4 1.377(11)
C3 H3 0.9500
C4 C5 1.383(11)
C4 H4 0.9500
C5 C6 1.363(11)
C5 H5 0.9500
C6 H6 0.9500
C7 C12 1.393(10)
C7 C8 1.402(10)
C8 C9 1.404(10)
C9 C10 1.382(11)
C9 H9 0.9500
C10 C11 1.379(12)
C10 H10 0.9500
C11 C12 1.378(11)
C11 H11 0.9500
C12 H12 0.9500
C14 C15 1.375(10)
C14 C19 1.468(10)
C15 C16 1.378(12)
C15 H15 0.9500
C16 C17 1.376(12)
C16 H16 0.9500
C17 C18 1.379(11)
C17 H17 0.9500
C18 H18 0.9500
C19 C24 1.402(10)
C19 C20 1.408(10)
C20 C21 1.395(10)
C21 C22 1.403(11)
C21 H21 0.9500
C22 C23 1.361(12)
C22 H22 0.9500
C23 C24 1.385(12)
C23 H23 0.9500
C24 H24 0.9500
C26 C27 1.377(10)
C26 C31 1.482(10)
C27 C28 1.405(10)
C27 H27 0.9500
C28 C29 1.383(10)
C28 C41 1.530(10)
C29 C30 1.387(10)
C29 H29 0.9500
C30 H30 0.9500
C31 C36 1.394(10)
C33 C34 1.368(10)
C33 H33 0.9500
C34 C35 1.391(10)
C34 H34 0.9500
C35 C36 1.399(9)
C35 C37 1.528(10)
C36 H36 0.9500
C37 C38 1.491(12)
C37 C39 1.509(12)
C37 C40 1.546(11)
C38 H38A 0.9800
C38 H38B 0.9800
C38 H38C 0.9800
C39 H39A 0.9800
C39 H39B 0.9800
C39 H39C 0.9800
C40 H40A 0.9800
C40 H40B 0.9800
C40 H40C 0.9800
C41 C44 1.530(12)
C41 C42 1.542(11)
C41 C43 1.545(11)
C42 H42A 0.9800
C42 H42B 0.9800
C42 H42C 0.9800
C43 H43A 0.9800
C43 H43B 0.9800
C43 H43C 0.9800
C44 H44A 0.9800
C44 H44B 0.9800
C44 H44C 0.9800
C51 H51A 0.9900
C51 H51B 0.9900

loop_
_geom_torsion_atom_site_label_1
_geom_torsion_atom_site_label_2
_geom_torsion_atom_site_label_3
_geom_torsion_atom_site_label_4
_geom_torsion
C6 N1 C2 C3 -0.5(10)
Ir1 N1 C2 C3 -177.4(5)
C6 N1 C2 C7 176.2(6)
Ir1 N1 C2 C7 -0.7(7)
N1 C2 C3 C4 0.6(11)
C7 C2 C3 C4 -175.6(7)
C2 C3 C4 C5 0.3(12)
C3 C4 C5 C6 -1.3(12)
C2 N1 C6 C5 -0.5(11)
Ir1 N1 C6 C5 176.1(6)
C4 C5 C6 N1 1.4(12)
C3 C2 C7 C12 -4.8(11)
N1 C2 C7 C12 178.8(6)
C3 C2 C7 C8 173.1(7)
N1 C2 C7 C8 -3.3(9)
C12 C7 C8 C9 0.6(10)
C2 C7 C8 C9 -177.4(6)
C12 C7 C8 Ir1 -176.3(5)
C2 C7 C8 Ir1 5.7(8)
C7 C8 C9 C10 -1.7(11)
Ir1 C8 C9 C10 174.7(6)
C8 C9 C10 C11 1.1(12)
C9 C10 C11 C12 0.6(12)
C10 C11 C12 C7 -1.7(12)
C8 C7 C12 C11 1.1(11)
C2 C7 C12 C11 178.9(7)
C18 N13 C14 C15 -2.4(10)
Ir1 N13 C14 C15 173.9(5)
C18 N13 C14 C19 177.5(6)
Ir1 N13 C14 C19 -6.2(7)
N13 C14 C15 C16 2.4(11)
C19 C14 C15 C16 -177.5(7)
C14 C15 C16 C17 -0.4(12)
C15 C16 C17 C18 -1.6(13)
C14 N13 C18 C17 0.5(11)
Ir1 N13 C18 C17 -175.5(6)
C16 C17 C18 N13 1.5(13)
N13 C14 C19 C24 -179.5(7)
C15 C14 C19 C24 0.4(12)
N13 C14 C19 C20 2.0(9)
C15 C14 C19 C20 -178.1(7)
C24 C19 C20 C21 3.3(10)
C14 C19 C20 C21 -178.2(6)
C24 C19 C20 Ir1 -175.4(6)
C14 C19 C20 Ir1 3.2(8)
C19 C20 C21 C22 -3.1(11)
Ir1 C20 C21 C22 175.3(6)
C20 C21 C22 C23 3.2(12)
C21 C22 C23 C24 -3.3(13)
C22 C23 C24 C19 3.4(12)
C20 C19 C24 C23 -3.4(11)
C14 C19 C24 C23 178.1(7)
C30 N25 C26 C27 -2.3(10)
Ir1 N25 C26 C27 169.6(5)
C30 N25 C26 C31 177.8(6)
Ir1 N25 C26 C31 -10.4(7)
N25 C26 C27 C28 -0.7(11)
C31 C26 C27 C28 179.2(7)
C26 C27 C28 C29 3.3(10)
C26 C27 C28 C41 -179.3(7)
C27 C28 C29 C30 -3.0(11)
C41 C28 C29 C30 179.7(7)
C26 N25 C30 C29 2.6(10)
Ir1 N25 C30 C29 -168.5(5)
C28 C29 C30 N25 0.1(11)
C33 N32 C31 C36 6.4(10)
Ir1 N32 C31 C36 -170.2(5)
C33 N32 C31 C26 -176.1(6)
Ir1 N32 C31 C26 7.2(7)
N25 C26 C31 N32 2.1(9)
C27 C26 C31 N32 -177.8(7)
N25 C26 C31 C36 179.4(7)
C27 C26 C31 C36 -0.5(11)
C31 N32 C33 C34 -5.6(11)
Ir1 N32 C33 C34 170.8(5)
N32 C33 C34 C35 -0.3(11)
C33 C34 C35 C36 4.9(11)
C33 C34 C35 C37 -177.3(7)
N32 C31 C36 C35 -1.7(11)
C26 C31 C36 C35 -178.8(7)
C34 C35 C36 C31 -3.9(11)
C37 C35 C36 C31 178.3(7)
C34 C35 C37 C38 149.7(8)
C36 C35 C37 C38 -32.7(11)
C34 C35 C37 C39 -88.7(9)
C36 C35 C37 C39 88.9(9)
C34 C35 C37 C40 30.5(11)
C36 C35 C37 C40 -151.9(8)
C29 C28 C41 C44 93.6(9)
C27 C28 C41 C44 -83.6(9)
C29 C28 C41 C42 -26.0(10)
C27 C28 C41 C42 156.7(7)
C29 C28 C41 C43 -145.6(8)
C27 C28 C41 C43 37.2(10)
